data_1513437
loop_
_publ_author_name
'Teo, Wan Teng'
'Rao, Weidong'
'Ng, Charmaine Jia Huan'
'Koh, Shaun Wei Yong'
'Chan, Philip Wai Hong'

_publ_section_title
;
 Gold-Catalyzed Benzannulation of 5-Hydroxy-3-oxoalk-6-ynoate Esters to
 o-Phenolic Esters.
;
_journal_issue 4
_journal_name_full 'Organic letters'
_journal_page_first 1248
_journal_page_last 1251
_journal_paper_doi 10.1021/ol5002363
_journal_volume 16
_journal_year 2014
_chemical_formula_sum 'C21 H18 O3'
_chemical_formula_weight 318.35
_space_group_crystal_system triclinic
_space_group_IT_number 2
_space_group_name_Hall '-P 1'
_space_group_name_H-M_alt 'P -1'
_symmetry_space_group_name_Hall '-P 1'
_symmetry_space_group_name_H-M 'P -1'
_atom_sites_solution_hydrogens geom
_cell_angle_alpha 115.1446(11)
_cell_angle_beta 98.6848(12)
_cell_angle_gamma 96.7865(12)
_cell_formula_units_Z 2
_cell_length_a 8.9589(3)
_cell_length_b 9.9488(4)
_cell_length_c 10.2552(4)
_cell_measurement_reflns_used 6340
_cell_measurement_temperature 103.(2)
_cell_measurement_theta_max 28.3127
_cell_measurement_theta_min 2.3099
_cell_volume 800.79(5)
_computing_cell_refinement 'SAINT V8.32B (Bruker AXS Inc., 2013)'
_computing_data_collection 'Bruker APEX2'
_computing_data_reduction 'SAINT V8.32B (Bruker AXS Inc., 2013)'
_computing_molecular_graphics 'Bruker SHELXTL'
_computing_publication_material 'Bruker SHELXTL'
_computing_structure_refinement 'SHELXL-2013 (Sheldrick, 2013)'
_computing_structure_solution 'SHELXS-97 (Sheldrick 2008)'
_diffrn_ambient_temperature 103.(2)
_diffrn_detector_area_resol_mean 8.3333
_diffrn_measured_fraction_theta_full 0.997
_diffrn_measured_fraction_theta_max 0.997
_diffrn_measurement_device_type 'Bruker APEX-II CCD'
_diffrn_measurement_method '\f and \w scans'
_diffrn_radiation_monochromator graphite
_diffrn_radiation_type MoK\a
_diffrn_radiation_wavelength 0.71073
_diffrn_reflns_av_R_equivalents 0.0263
_diffrn_reflns_limit_h_max 11
_diffrn_reflns_limit_h_min -11
_diffrn_reflns_limit_k_max 13
_diffrn_reflns_limit_k_min -13
_diffrn_reflns_limit_l_max 13
_diffrn_reflns_limit_l_min -13
_diffrn_reflns_number 13044
_diffrn_reflns_theta_full 28.33
_diffrn_reflns_theta_max 28.33
_diffrn_reflns_theta_min 2.35
_exptl_absorpt_coefficient_mu 0.087
_exptl_absorpt_correction_T_max 0.97
_exptl_absorpt_correction_T_min 0.88
_exptl_absorpt_correction_type multi-scan
_exptl_absorpt_process_details 'SADABS V2012/1 (Bruker AXS Inc.)'
_exptl_crystal_colour colourless
_exptl_crystal_density_diffrn 1.320
_exptl_crystal_density_method 'not measured'
_exptl_crystal_description block
_exptl_crystal_F_000 336
_exptl_crystal_size_max 0.400
_exptl_crystal_size_mid 0.380
_exptl_crystal_size_min 0.340
_refine_diff_density_max 0.372
_refine_diff_density_min -0.414
_refine_ls_extinction_method none
_refine_ls_goodness_of_fit_ref 1.075
_refine_ls_hydrogen_treatment constr
_refine_ls_matrix_type full
_refine_ls_number_parameters 219
_refine_ls_number_reflns 3984
_refine_ls_number_restraints 0
_refine_ls_restrained_S_all 1.075
_refine_ls_R_factor_all 0.0473
_refine_ls_R_factor_gt 0.0391
_refine_ls_shift/su_max 0.001
_refine_ls_shift/su_mean 0.000
_refine_ls_structure_factor_coef Fsqd
_refine_ls_weighting_details 'w=1/[\s^2^(Fo^2^)+(0.0727P)^2^+0.2515P] where P=(Fo^2^+2Fc^2^)/3'
_refine_ls_weighting_scheme calc
_refine_ls_wR_factor_gt 0.1096
_refine_ls_wR_factor_ref 0.1257
_reflns_number_gt 3446
_reflns_number_total 3984
_reflns_threshold_expression 'I > 2\s(I)'
_cod_data_source_file ol5002363_si_002.cif
_cod_data_source_block I
_cod_database_code 1513437

loop_
_space_group_symop_operation_xyz
'x, y, z'
'-x, -y, -z'

loop_
_atom_site_type_symbol
_atom_site_label
_atom_site_fract_x
_atom_site_fract_y
_atom_site_fract_z
_atom_site_U_iso_or_equiv
_atom_site_adp_type
_atom_site_calc_flag
_atom_site_refinement_flags_adp
_atom_site_refinement_flags_posn
_atom_site_occupancy
C C1 0.17564(13) 0.92716(13) 1.07174(12) 0.0126(2) Uani d . . 1
C C2 0.23265(12) 1.02151(12) 1.01128(12) 0.0119(2) Uani d . . 1
C C3 0.18957(12) 0.96887(12) 0.85650(12) 0.0115(2) Uani d . . 1
C C4 0.09118(12) 0.82896(12) 0.76965(12) 0.0124(2) Uani d . . 1
H H4 0.0619 0.7947 0.6659 0.015 Uiso calc U R 1
C C5 0.03361(12) 0.73659(12) 0.83031(12) 0.0121(2) Uani d . . 1
C C6 0.07614(13) 0.78763(12) 0.98191(12) 0.0133(2) Uani d . . 1
H H6 0.0371 0.727 1.0249 0.016 Uiso calc U R 1
C C7 0.32915(13) 1.17235(12) 1.11613(12) 0.0128(2) Uani d . . 1
C C8 0.44358(14) 1.41837(13) 1.15542(14) 0.0178(2) Uani d . . 1
H H8A 0.4435 1.4492 1.2608 0.021 Uiso calc U R 1
H H8B 0.4094 1.4971 1.13 0.021 Uiso calc U R 1
C C9 0.60421(15) 1.40532(15) 1.13134(15) 0.0235(3) Uani d . . 1
H H9A 0.64 1.3316 1.162 0.035 Uiso calc U R 1
H H9B 0.6738 1.5044 1.19 0.035 Uiso calc U R 1
H H9C 0.6032 1.3714 1.0264 0.035 Uiso calc U R 1
C C10 0.24971(13) 1.05031(12) 0.77594(12) 0.0118(2) Uani d . . 1
C C11 0.40668(13) 1.07929(13) 0.77904(13) 0.0142(2) Uani d . . 1
H H11 0.4779 1.0545 0.8396 0.017 Uiso calc U R 1
C C12 0.45963(14) 1.14420(13) 0.69413(13) 0.0169(2) Uani d . . 1
H H12 0.5667 1.1628 0.6965 0.02 Uiso calc U R 1
C C13 0.35690(14) 1.18195(14) 0.60594(13) 0.0182(2) Uani d . . 1
H H13 0.3933 1.2264 0.548 0.022 Uiso calc U R 1
C C14 0.20069(14) 1.15440(14) 0.60296(14) 0.0192(3) Uani d . . 1
H H14 0.13 1.181 0.5435 0.023 Uiso calc U R 1
C C15 0.14683(13) 1.08773(13) 0.68684(13) 0.0158(2) Uani d . . 1
H H15 0.0395 1.0678 0.6831 0.019 Uiso calc U R 1
C C16 -0.06740(13) 0.58546(12) 0.73285(12) 0.0131(2) Uani d . . 1
C C17 -0.05923(14) 0.46329(13) 0.76549(14) 0.0169(2) Uani d . . 1
H H17 0.0119 0.4769 0.851 0.02 Uiso calc U R 1
C C18 -0.15413(15) 0.32188(13) 0.67406(14) 0.0198(3) Uani d . . 1
H H18 -0.1473 0.2397 0.6973 0.024 Uiso calc U R 1
C C19 -0.25855(15) 0.30054(13) 0.54925(14) 0.0202(3) Uani d . . 1
H H19 -0.3238 0.2041 0.4873 0.024 Uiso calc U R 1
C C20 -0.26746(14) 0.42073(14) 0.51511(13) 0.0196(3) Uani d . . 1
H H20 -0.3391 0.4065 0.4297 0.024 Uiso calc U R 1
C C21 -0.17185(14) 0.56177(13) 0.60561(13) 0.0162(2) Uani d . . 1
H H21 -0.1776 0.643 0.5806 0.019 Uiso calc U R 1
O O1 0.21151(10) 0.96735(10) 1.21836(9) 0.01624(19) Uani d . . 1
H H1 0.2832 1.0444 1.261 0.024 Uiso calc U R 1
O O2 0.39325(10) 1.20239(10) 1.24275(9) 0.0183(2) Uani d . . 1
O O3 0.33720(9) 1.27290(9) 1.06331(9) 0.01499(19) Uani d . . 1

loop_
_atom_site_aniso_label
_atom_site_aniso_U_11
_atom_site_aniso_U_22
_atom_site_aniso_U_33
_atom_site_aniso_U_12
_atom_site_aniso_U_13
_atom_site_aniso_U_23
C1 0.0118(5) 0.0153(5) 0.0121(5) 0.0048(4) 0.0033(4) 0.0068(4)
C2 0.0108(5) 0.0117(5) 0.0134(5) 0.0031(4) 0.0026(4) 0.0056(4)
C3 0.0100(5) 0.0127(5) 0.0145(5) 0.0042(4) 0.0042(4) 0.0076(4)
C4 0.0124(5) 0.0134(5) 0.0117(5) 0.0029(4) 0.0031(4) 0.0059(4)
C5 0.0100(5) 0.0125(5) 0.0150(5) 0.0035(4) 0.0032(4) 0.0067(4)
C6 0.0130(5) 0.0144(5) 0.0156(5) 0.0029(4) 0.0044(4) 0.0092(4)
C7 0.0117(5) 0.0130(5) 0.0145(5) 0.0040(4) 0.0043(4) 0.0061(4)
C8 0.0203(6) 0.0106(5) 0.0183(6) -0.0012(4) 0.0023(4) 0.0044(4)
C9 0.0210(6) 0.0221(6) 0.0215(6) -0.0030(5) 0.0054(5) 0.0061(5)
C10 0.0143(5) 0.0100(5) 0.0105(5) 0.0016(4) 0.0036(4) 0.0041(4)
C11 0.0135(5) 0.0151(5) 0.0150(5) 0.0032(4) 0.0032(4) 0.0075(4)
C12 0.0148(5) 0.0180(5) 0.0178(6) 0.0010(4) 0.0060(4) 0.0078(5)
C13 0.0222(6) 0.0187(5) 0.0151(5) -0.0001(4) 0.0052(4) 0.0097(5)
C14 0.0192(6) 0.0230(6) 0.0175(6) 0.0011(4) -0.0002(4) 0.0134(5)
C15 0.0127(5) 0.0187(5) 0.0166(6) 0.0011(4) 0.0014(4) 0.0096(5)
C16 0.0119(5) 0.0133(5) 0.0142(5) 0.0014(4) 0.0047(4) 0.0061(4)
C17 0.0158(5) 0.0166(5) 0.0200(6) 0.0027(4) 0.0042(4) 0.0100(5)
C18 0.0211(6) 0.0143(5) 0.0262(7) 0.0028(4) 0.0098(5) 0.0099(5)
C19 0.0207(6) 0.0143(5) 0.0192(6) -0.0024(4) 0.0095(5) 0.0016(5)
C20 0.0191(6) 0.0222(6) 0.0126(5) -0.0012(5) 0.0026(4) 0.0049(5)
C21 0.0175(5) 0.0165(5) 0.0149(5) 0.0010(4) 0.0046(4) 0.0075(4)
O1 0.0176(4) 0.0191(4) 0.0111(4) 0.0000(3) 0.0006(3) 0.0078(3)
O2 0.0207(4) 0.0166(4) 0.0141(4) 0.0006(3) -0.0009(3) 0.0060(3)
O3 0.0173(4) 0.0112(4) 0.0149(4) 0.0006(3) 0.0017(3) 0.0056(3)

loop_
_atom_type_symbol
_atom_type_description
_atom_type_scat_dispersion_real
_atom_type_scat_dispersion_imag
_atom_type_scat_source
C C 0.0033 0.0016 'International Tables Vol C Tables 4.2.6.8 and 6.1.1.4'
H H 0.0000 0.0000 'International Tables Vol C Tables 4.2.6.8 and 6.1.1.4'
O O 0.0106 0.0060 'International Tables Vol C Tables 4.2.6.8 and 6.1.1.4'

loop_
_geom_angle_atom_site_label_1
_geom_angle_atom_site_label_2
_geom_angle_atom_site_label_3
_geom_angle
O1 C1 C6 116.44(10)
O1 C1 C2 122.58(10)
C6 C1 C2 120.97(10)
C1 C2 C3 118.35(10)
C1 C2 C7 117.28(10)
C3 C2 C7 124.32(10)
C4 C3 C2 119.41(10)
C4 C3 C10 116.14(10)
C2 C3 C10 124.37(10)
C3 C4 C5 122.02(10)
C6 C5 C4 118.70(10)
C6 C5 C16 121.00(10)
C4 C5 C16 120.29(10)
C5 C6 C1 120.54(10)
O2 C7 O3 122.89(10)
O2 C7 C2 122.61(10)
O3 C7 C2 114.48(9)
O3 C8 C9 109.99(10)
C15 C10 C11 119.06(10)
C15 C10 C3 119.66(10)
C11 C10 C3 121.09(10)
C12 C11 C10 120.47(10)
C13 C12 C11 120.33(11)
C14 C13 C12 119.56(11)
C13 C14 C15 120.30(11)
C10 C15 C14 120.28(11)
C21 C16 C17 118.43(11)
C21 C16 C5 120.74(10)
C17 C16 C5 120.83(10)
C18 C17 C16 120.70(11)
C19 C18 C17 120.24(11)
C18 C19 C20 119.69(11)
C19 C20 C21 120.17(11)
C20 C21 C16 120.76(11)
C7 O3 C8 117.01(9)

loop_
_geom_bond_atom_site_label_1
_geom_bond_atom_site_label_2
_geom_bond_distance
C1 O1 1.3552(13)
C1 C6 1.3940(15)
C1 C2 1.4154(15)
C2 C3 1.4154(15)
C2 C7 1.4823(15)
C3 C4 1.3883(15)
C3 C10 1.4932(14)
C4 C5 1.4029(15)
C5 C6 1.3873(16)
C5 C16 1.4855(15)
C7 O2 1.2287(14)
C7 O3 1.3246(13)
C8 O3 1.4613(13)
C8 C9 1.5077(18)
C10 C15 1.3924(16)
C10 C11 1.3945(15)
C11 C12 1.3895(15)
C12 C13 1.3874(17)
C13 C14 1.3870(17)
C14 C15 1.3956(16)
C16 C21 1.3970(16)
C16 C17 1.3979(16)
C17 C18 1.3917(16)
C18 C19 1.3853(19)
C19 C20 1.3887(18)
C20 C21 1.3904(16)
